data_2221196
loop_
_publ_author_name
'Shahid, Muhammad'
'Mazhar, Muhammad'
'Zeller, Matthias'
'Hunter, Allen D.'

_publ_section_title
;Tetrakis[(3-hydroxypropyl)dimethylammonium]
 tetra-\m-acetato-\k^8^<i>O</i>:<i>O</i>'-bis[chloridocuprate(II)](<i>Cu{---</i>Cu})
 dichloride
;
_journal_coeditor_code SU2095
_journal_issue 3
_journal_name_full 'Acta Crystallographica Section E'
_journal_page_first m345
_journal_page_last m346
_journal_paper_doi 10.1107/S160053680900662X
_journal_volume 65
_journal_year 2009
_chemical_formula_iupac '(C5 H14 N O)4 [Cu2 (C2 H3 O2)4 Cl2] Cl2'
_chemical_formula_moiety '4(C5 H14 N O +), C8 H12 Cl2 Cu2 O8 2-, 2(Cl -)'
_chemical_formula_sum 'C28 H68 Cl4 Cu2 N4 O12'
_chemical_formula_weight 921.74
_chemical_name_systematic
;
Tetrakis[(3-hydroxypropyl)dimethylammonium] tetra-\m-acetato-
\k^8^<i>O</i>:<i>O</i>'-bis[chloridocuprate(II)](<i>Cu---Cu</i>) dichloride
;
_space_group_IT_number 14
_symmetry_cell_setting monoclinic
_symmetry_space_group_name_Hall '-P 2ybc'
_symmetry_space_group_name_H-M 'P 1 21/c 1'
_atom_sites_solution_hydrogens geom
_atom_sites_solution_primary direct
_atom_sites_solution_secondary difmap
_audit_creation_method SHELXL-97
_cell_angle_alpha 90.00
_cell_angle_beta 97.940(5)
_cell_angle_gamma 90.00
_cell_formula_units_Z 2
_cell_length_a 11.438(3)
_cell_length_b 11.266(3)
_cell_length_c 16.876(4)
_cell_measurement_reflns_used 2075
_cell_measurement_temperature 100(2)
_cell_measurement_theta_max 30.40
_cell_measurement_theta_min 2.72
_cell_volume 2153.8(10)
_computing_cell_refinement 'SAINT (Bruker, 2008)'
_computing_data_collection 'APEX2 (Bruker, 2008)'
_computing_data_reduction 'SAINT (Bruker, 2008) and CELL NOW (Sheldrick, 2005)'
_computing_molecular_graphics 'SHELXTL (Sheldrick, 2008)'
_computing_publication_material 'SHELXTL (Sheldrick, 2008)'
_computing_structure_refinement 'SHELXTL (Sheldrick, 2008)'
_computing_structure_solution 'SHELXTL (Sheldrick, 2008)'
_diffrn_ambient_temperature 100(2)
_diffrn_measured_fraction_theta_full 0.984
_diffrn_measured_fraction_theta_max 0.963
_diffrn_measurement_device_type 'Bruker SMART APEX CCD'
_diffrn_measurement_method \w
_diffrn_radiation_monochromator graphite
_diffrn_radiation_source 'fine-focus sealed tube'
_diffrn_radiation_type MoK\a
_diffrn_radiation_wavelength 0.71073
_diffrn_reflns_av_R_equivalents 0.0297
_diffrn_reflns_av_sigmaI/netI 0.0299
_diffrn_reflns_limit_h_max 15
_diffrn_reflns_limit_h_min -15
_diffrn_reflns_limit_k_max 15
_diffrn_reflns_limit_k_min 0
_diffrn_reflns_limit_l_max 22
_diffrn_reflns_limit_l_min 0
_diffrn_reflns_number 19624
_diffrn_reflns_theta_full 25.00
_diffrn_reflns_theta_max 28.28
_diffrn_reflns_theta_min 1.80
_exptl_absorpt_coefficient_mu 1.291
_exptl_absorpt_correction_T_max 0.679
_exptl_absorpt_correction_T_min 0.562
_exptl_absorpt_correction_type multi-scan
_exptl_absorpt_process_details '(TWINABS; Sheldrick, 2007)'
_exptl_crystal_colour green
_exptl_crystal_density_diffrn 1.421
_exptl_crystal_density_method 'not measured'
_exptl_crystal_description block
_exptl_crystal_F_000 972
_exptl_crystal_size_max 0.39
_exptl_crystal_size_mid 0.33
_exptl_crystal_size_min 0.30
_refine_diff_density_max 1.671
_refine_diff_density_min -0.661
_refine_ls_extinction_method none
_refine_ls_goodness_of_fit_ref 1.021
_refine_ls_hydrogen_treatment mixed
_refine_ls_matrix_type full
_refine_ls_number_constraints 3
_refine_ls_number_parameters 246
_refine_ls_number_reflns 5259
_refine_ls_number_restraints 1
_refine_ls_restrained_S_all 1.021
_refine_ls_R_factor_all 0.0425
_refine_ls_R_factor_gt 0.0361
_refine_ls_shift/su_max 0.001
_refine_ls_shift/su_mean 0.000
_refine_ls_structure_factor_coef Fsqd
_refine_ls_weighting_details 'calc w=1/[\s^2^(Fo^2^)+(0.0511P)^2^+2.2181P] where P=(Fo^2^+2Fc^2^)/3'
_refine_ls_weighting_scheme calc
_refine_ls_wR_factor_gt 0.0904
_refine_ls_wR_factor_ref 0.0943
_reflns_number_gt 4776
_reflns_number_total 5259
_reflns_threshold_expression I>2\s(I)
_cod_data_source_file su2095.cif
_cod_data_source_block I
_cod_depositor_comments
;
The following automatic conversions were performed:
'_symmetry_cell_setting' value 'Monoclinic' changed to 'monoclinic'
according to '/home/saulius/struct/CIF-dictionaries/cif_core.dic'
dictionary named 'cif_core.dic' version 2.4.1 from 2010-06-29.

Automatic conversion script
Id: cif_fix_enum 1527 2010-12-29 10:47:43Z saulius 

The following automatic conversions were performed:

'_symmetry_cell_setting' value 'Monoclinic' changed to 'monoclinic'
according to /home/saulius/struct/CIF-dictionaries/cif_core.dic
dictionary named 'cif_core.dic' version 2.4.1 from 2010-06-29.

Automatic conversion script
Id: cif_fix_values 1715 2011-07-08 13:25:40Z adriana 
;
_cod_original_cell_volume 2153.8(9)
_cod_original_sg_symbol_H-M 'P 21/c'
_cod_database_code 2221196
_cod_database_fobs_code 2221196

loop_
_symmetry_equiv_pos_as_xyz
'x, y, z'
'-x, y+1/2, -z+1/2'
'-x, -y, -z'
'x, -y-1/2, z-1/2'

loop_
_atom_site_type_symbol
_atom_site_label
_atom_site_fract_x
_atom_site_fract_y
_atom_site_fract_z
_atom_site_U_iso_or_equiv
_atom_site_adp_type
_atom_site_calc_flag
_atom_site_refinement_flags
_atom_site_occupancy
_atom_site_disorder_assembly
_atom_site_disorder_group
C C1 0.7197(2) 0.9685(2) 0.54155(15) 0.0174(5) Uani d . 1 . .
C C2 0.8514(3) 0.9625(4) 0.5660(2) 0.0406(9) Uani d . 1 . .
H H2A 0.8854 0.9046 0.5323 0.061 Uiso calc R 1 . .
H H2B 0.8683 0.9382 0.6221 0.061 Uiso calc R 1 . .
H H2C 0.8860 1.0408 0.5593 0.061 Uiso calc R 1 . .
C C3 0.4643(2) 0.7863(2) 0.45644(15) 0.0166(5) Uani d . 1 . .
C C4 0.4394(3) 0.6600(2) 0.42948(17) 0.0239(5) Uani d . 1 . .
H H4A 0.4418 0.6541 0.3718 0.036 Uiso calc R 1 . .
H H4B 0.3610 0.6366 0.4411 0.036 Uiso calc R 1 . .
H H4C 0.4991 0.6073 0.4580 0.036 Uiso calc R 1 . .
N N1 0.7861(2) 0.7142(2) 0.78810(17) 0.0189(6) Uani d P 0.812(4) A 1
H H1 0.8449 0.7666 0.7777 0.023 Uiso calc PR 0.812(4) A 1
C C5 0.7036(4) 0.6247(3) 0.5698(2) 0.0245(8) Uani d P 0.812(4) A 1
H H5A 0.6312 0.5809 0.5778 0.029 Uiso calc PR 0.812(4) A 1
H H5B 0.6797 0.7055 0.5511 0.029 Uiso calc PR 0.812(4) A 1
C C6 0.7825(4) 0.6345(4) 0.6499(2) 0.0252(8) Uani d P 0.812(4) A 1
H H6A 0.8115 0.5548 0.6677 0.030 Uiso calc PR 0.812(4) A 1
H H6B 0.8517 0.6849 0.6440 0.030 Uiso calc PR 0.812(4) A 1
N N1B 0.7363(11) 0.6648(11) 0.7942(7) 0.0189(6) Uani d P 0.188(4) A 2
H H1B 0.6773 0.6120 0.8038 0.023 Uiso calc PR 0.188(4) A 2
C C6B 0.7335(17) 0.6065(17) 0.6489(11) 0.0252(8) Uani d P 0.188(4) A 2
H H6B1 0.6645 0.5527 0.6406 0.030 Uiso calc PR 0.188(4) A 2
H H6B2 0.8028 0.5573 0.6695 0.030 Uiso calc PR 0.188(4) A 2
C C5B 0.7530(17) 0.6512(16) 0.5689(11) 0.0245(8) Uani d P 0.188(4) A 2
H H5B1 0.6895 0.7086 0.5505 0.029 Uiso calc PR 0.188(4) A 2
H H5B2 0.8286 0.6952 0.5752 0.029 Uiso calc PR 0.188(4) A 2
C C7 0.7144(3) 0.6879(3) 0.71129(18) 0.0278(6) Uani d . 1 . .
H H7C 0.7609 0.7597 0.7025 0.033 Uiso calc PR 0.188(4) A 2
H H7D 0.6304 0.7114 0.7001 0.033 Uiso calc PR 0.188(4) A 2
H H7A 0.6777 0.7626 0.6892 0.033 Uiso d PR 0.812(4) A 1
H H7B 0.6499 0.6333 0.7206 0.033 Uiso d PR 0.812(4) A 1
C C8 0.8470(2) 0.6073(2) 0.82870(17) 0.0235(5) Uani d . 1 . .
H H8D 0.8953 0.5912 0.7862 0.035 Uiso calc PR 0.188(4) A 2
H H8E 0.8293 0.5324 0.8541 0.035 Uiso calc PR 0.188(4) A 2
H H8F 0.8904 0.6598 0.8688 0.035 Uiso calc PR 0.188(4) A 2
H H8A 0.9118 0.5819 0.8001 0.035 Uiso d PR 0.812(4) A 1
H H8B 0.7904 0.5422 0.8295 0.035 Uiso d PR 0.812(4) A 1
H H8C 0.8788 0.6291 0.8838 0.035 Uiso d PR 0.812(4) A 1
C C9 0.7160(3) 0.7754(3) 0.84400(19) 0.0300(6) Uani d . 1 . .
H H9D 0.6966 0.8432 0.8082 0.045 Uiso calc PR 0.188(4) A 2
H H9E 0.7878 0.7930 0.8809 0.045 Uiso calc PR 0.188(4) A 2
H H9F 0.6506 0.7606 0.8746 0.045 Uiso calc PR 0.188(4) A 2
H H9A 0.6952 0.8553 0.8238 0.045 Uiso d PR 0.812(4) A 1
H H9B 0.7625 0.7810 0.8973 0.045 Uiso d PR 0.812(4) A 1
H H9C 0.6436 0.7302 0.8474 0.045 Uiso d PR 0.812(4) A 1
C C10 0.0463(3) 0.6724(3) 0.49916(18) 0.0293(6) Uani d . 1 . .
H H10A -0.0239 0.6212 0.4849 0.035 Uiso calc R 1 . .
H H10B 0.0207 0.7563 0.4940 0.035 Uiso calc R 1 . .
C C11 0.1022(3) 0.6472(3) 0.58522(18) 0.0283(6) Uani d . 1 . .
H H11A 0.0406 0.6491 0.6210 0.034 Uiso calc R 1 . .
H H11B 0.1380 0.5670 0.5883 0.034 Uiso calc R 1 . .
C C12 0.1966(3) 0.7392(3) 0.61261(18) 0.0267(6) Uani d . 1 . .
H H12A 0.2394 0.7589 0.5672 0.032 Uiso calc R 1 . .
H H12B 0.1578 0.8125 0.6281 0.032 Uiso calc R 1 . .
C C13 0.3698(3) 0.6112(3) 0.6563(2) 0.0321(7) Uani d . 1 . .
H H13A 0.4199 0.5798 0.7034 0.048 Uiso calc R 1 . .
H H13B 0.4192 0.6507 0.6212 0.048 Uiso calc R 1 . .
H H13C 0.3265 0.5459 0.6272 0.048 Uiso calc R 1 . .
C C14 0.2309(3) 0.6569(3) 0.75181(19) 0.0360(7) Uani d . 1 . .
H H14A 0.1747 0.7164 0.7658 0.054 Uiso calc R 1 . .
H H14B 0.2929 0.6449 0.7973 0.054 Uiso calc R 1 . .
H H14C 0.1895 0.5818 0.7386 0.054 Uiso calc R 1 . .
Cl Cl1 0.44011(5) 0.92078(5) 0.71072(4) 0.01876(13) Uani d . 1 . .
Cl Cl2 0.99391(6) 0.88351(7) 0.77784(4) 0.03015(16) Uani d . 1 . .
Cu Cu1 0.48200(3) 0.97068(2) 0.574297(18) 0.01280(8) Uani d . 1 . .
N N2 0.2843(2) 0.6984(2) 0.68207(14) 0.0217(5) Uani d . 1 . .
H H2 0.3285 0.7651 0.6994 0.026 Uiso calc R 1 . .
O O1 0.65475(16) 0.94688(18) 0.59419(11) 0.0222(4) Uani d . 1 . .
O O2 0.68435(16) 0.99580(19) 0.46970(11) 0.0226(4) Uani d . 1 . .
O O3 0.45992(18) 0.80971(15) 0.52892(11) 0.0217(4) Uani d . 1 . .
O O4 0.48787(17) 0.85928(15) 0.40413(11) 0.0215(4) Uani d . 1 . .
O O5 0.7561(2) 0.5676(2) 0.50998(13) 0.0322(5) Uani d D 1 . .
H H5 0.787(4) 0.506(3) 0.531(2) 0.048 Uiso d D 1 . .
O O6 0.13091(19) 0.6490(2) 0.44697(13) 0.0319(5) Uani d . 1 . .
H H6 0.0969 0.6451 0.3996 0.048 Uiso calc R 1 . .

loop_
_atom_site_aniso_label
_atom_site_aniso_U_11
_atom_site_aniso_U_22
_atom_site_aniso_U_33
_atom_site_aniso_U_12
_atom_site_aniso_U_13
_atom_site_aniso_U_23
C1 0.0166(11) 0.0172(11) 0.0174(12) 0.0003(9) -0.0008(9) -0.0002(9)
C2 0.0172(13) 0.074(3) 0.0297(16) 0.0020(15) 0.0012(12) 0.0113(17)
C3 0.0147(10) 0.0146(10) 0.0202(12) -0.0002(9) 0.0012(9) -0.0039(9)
C4 0.0353(15) 0.0133(11) 0.0241(13) -0.0064(10) 0.0076(12) -0.0036(10)
N1 0.0184(13) 0.0156(13) 0.0238(13) -0.0010(10) 0.0070(11) -0.0008(11)
C5 0.024(2) 0.0215(17) 0.0265(16) 0.0052(15) -0.0011(17) -0.0015(14)
C6 0.022(2) 0.0281(19) 0.0245(16) 0.0078(16) -0.0001(16) -0.0018(14)
N1B 0.0184(13) 0.0156(13) 0.0238(13) -0.0010(10) 0.0070(11) -0.0008(11)
C6B 0.022(2) 0.0281(19) 0.0245(16) 0.0078(16) -0.0001(16) -0.0018(14)
C5B 0.024(2) 0.0215(17) 0.0265(16) 0.0052(15) -0.0011(17) -0.0015(14)
C7 0.0301(15) 0.0265(14) 0.0254(15) 0.0084(11) -0.0015(12) -0.0017(12)
C8 0.0252(13) 0.0225(13) 0.0223(13) 0.0028(11) 0.0012(11) 0.0018(11)
C9 0.0338(15) 0.0266(14) 0.0325(16) 0.0026(12) 0.0145(13) -0.0064(12)
C10 0.0205(13) 0.0357(15) 0.0301(15) 0.0026(11) -0.0019(11) -0.0038(13)
C11 0.0247(13) 0.0304(14) 0.0296(15) -0.0043(11) 0.0031(11) -0.0016(12)
C12 0.0274(14) 0.0220(13) 0.0288(15) 0.0013(11) -0.0033(12) 0.0007(11)
C13 0.0256(14) 0.0264(14) 0.0431(18) 0.0033(12) 0.0003(13) 0.0048(13)
C14 0.0360(17) 0.0467(19) 0.0249(15) -0.0124(15) 0.0024(13) 0.0013(14)
Cl1 0.0248(3) 0.0182(3) 0.0133(3) -0.0063(2) 0.0026(2) -0.0005(2)
Cl2 0.0299(3) 0.0342(4) 0.0242(3) -0.0153(3) -0.0042(3) 0.0082(3)
Cu1 0.01441(13) 0.01100(13) 0.01291(14) -0.00040(10) 0.00160(11) -0.00054(10)
N2 0.0254(11) 0.0159(10) 0.0215(11) -0.0030(9) -0.0048(9) 0.0011(9)
O1 0.0167(8) 0.0294(10) 0.0202(9) 0.0011(7) 0.0020(7) 0.0052(8)
O2 0.0158(8) 0.0337(10) 0.0180(9) 0.0035(8) 0.0010(7) 0.0050(8)
O3 0.0331(10) 0.0135(8) 0.0189(9) -0.0045(7) 0.0054(8) -0.0026(7)
O4 0.0332(10) 0.0129(8) 0.0187(9) -0.0031(7) 0.0043(8) -0.0020(7)
O5 0.0470(13) 0.0255(11) 0.0234(11) 0.0082(10) 0.0022(10) -0.0015(9)
O6 0.0281(10) 0.0425(13) 0.0235(10) 0.0065(10) -0.0021(8) -0.0025(9)

loop_
_atom_type_symbol
_atom_type_description
_atom_type_scat_dispersion_real
_atom_type_scat_dispersion_imag
_atom_type_scat_source
C C 0.0033 0.0016 'International Tables Vol C Tables 4.2.6.8 and 6.1.1.4'
H H 0.0000 0.0000 'International Tables Vol C Tables 4.2.6.8 and 6.1.1.4'
N N 0.0061 0.0033 'International Tables Vol C Tables 4.2.6.8 and 6.1.1.4'
O O 0.0106 0.0060 'International Tables Vol C Tables 4.2.6.8 and 6.1.1.4'
Cl Cl 0.1484 0.1585 'International Tables Vol C Tables 4.2.6.8 and 6.1.1.4'
Cu Cu 0.3201 1.2651 'International Tables Vol C Tables 4.2.6.8 and 6.1.1.4'

loop_
_geom_angle_atom_site_label_1
_geom_angle_atom_site_label_2
_geom_angle_atom_site_label_3
_geom_angle_site_symmetry_1
_geom_angle_site_symmetry_3
_geom_angle
_geom_angle_publ_flag
O1 C1 O2 . . 125.7(2) ?
O1 C1 C2 . . 117.6(2) ?
O2 C1 C2 . . 116.7(2) ?
C1 C2 H2A . . 109.5 ?
C1 C2 H2B . . 109.5 ?
H2A C2 H2B . . 109.5 ?
C1 C2 H2C . . 109.5 ?
H2A C2 H2C . . 109.5 ?
H2B C2 H2C . . 109.5 ?
O3 C3 O4 . . 125.7(2) ?
O3 C3 C4 . . 117.3(2) ?
O4 C3 C4 . . 116.9(2) ?
C3 C4 H4A . . 109.5 ?
C3 C4 H4B . . 109.5 ?
H4A C4 H4B . . 109.5 ?
C3 C4 H4C . . 109.5 ?
H4A C4 H4C . . 109.5 ?
H4B C4 H4C . . 109.5 ?
C7 N1 C9 . . 111.7(2) ?
C7 N1 C8 . . 114.1(2) ?
C9 N1 C8 . . 109.8(2) ?
C7 N1 H1 . . 107.0 ?
C9 N1 H1 . . 107.0 ?
C8 N1 H1 . . 107.0 ?
O5 C5 C6 . . 114.4(3) ?
O5 C5 H5A . . 108.6 ?
C6 C5 H5A . . 108.6 ?
O5 C5 H5B . . 108.6 ?
C6 C5 H5B . . 108.6 ?
H5A C5 H5B . . 107.6 ?
C7 C6 C5 . . 110.0(3) ?
C7 C6 H6A . . 109.7 ?
C5 C6 H6A . . 109.7 ?
C7 C6 H6B . . 109.7 ?
C5 C6 H6B . . 109.7 ?
H6A C6 H6B . . 108.2 ?
C7 N1B C8 . . 119.9(8) ?
C7 N1B C9 . . 111.9(8) ?
C8 N1B C9 . . 109.2(8) ?
C7 N1B H1B . . 104.8 ?
C8 N1B H1B . . 104.8 ?
C9 N1B H1B . . 104.8 ?
C7 C6B C5B . . 120.5(15) ?
C7 C6B H6B1 . . 107.2 ?
C5B C6B H6B1 . . 107.2 ?
C7 C6B H6B2 . . 107.2 ?
C5B C6B H6B2 . . 107.2 ?
H6B1 C6B H6B2 . . 106.8 ?
O5 C5B C6B . . 116.6(15) ?
O5 C5B H5B1 . . 108.1 ?
C6B C5B H5B1 . . 108.1 ?
O5 C5B H5B2 . . 108.1 ?
C6B C5B H5B2 . . 108.1 ?
H5B1 C5B H5B2 . . 107.3 ?
N1B C7 C6B . . 125.9(9) ?
N1 C7 C6 . . 114.3(3) ?
N1B C7 H7C . . 105.9 ?
C6B C7 H7C . . 105.9 ?
N1B C7 H7D . . 105.9 ?
C6B C7 H7D . . 105.9 ?
H7C C7 H7D . . 106.2 ?
N1 C7 H7A . . 108.5 ?
C6 C7 H7A . . 108.3 ?
N1 C7 H7B . . 108.9 ?
C6 C7 H7B . . 109.2 ?
H7A C7 H7B . . 107.6 ?
N1B C8 H8D . . 109.5 ?
N1B C8 H8E . . 109.5 ?
H8D C8 H8E . . 109.5 ?
N1B C8 H8F . . 109.5 ?
H8D C8 H8F . . 109.5 ?
H8E C8 H8F . . 109.5 ?
N1 C8 H8A . . 110.0 ?
N1 C8 H8B . . 109.8 ?
H8D C8 H8B . . 108.2 ?
H8A C8 H8B . . 109.5 ?
N1 C8 H8C . . 108.5 ?
H8A C8 H8C . . 109.4 ?
H8B C8 H8C . . 109.5 ?
N1B C9 H9D . . 109.5 ?
N1B C9 H9E . . 109.5 ?
H9D C9 H9E . . 109.5 ?
N1B C9 H9F . . 109.5 ?
H9D C9 H9F . . 109.5 ?
H9E C9 H9F . . 109.5 ?
N1 C9 H9A . . 109.4 ?
N1 C9 H9B . . 109.8 ?
H9A C9 H9B . . 109.5 ?
N1 C9 H9C . . 109.2 ?
H9D C9 H9C . . 108.7 ?
H9A C9 H9C . . 109.4 ?
H9B C9 H9C . . 109.5 ?
O6 C10 C11 . . 108.8(2) ?
O6 C10 H10A . . 109.9 ?
C11 C10 H10A . . 109.9 ?
O6 C10 H10B . . 109.9 ?
C11 C10 H10B . . 109.9 ?
H10A C10 H10B . . 108.3 ?
C12 C11 C10 . . 110.4(2) ?
C12 C11 H11A . . 109.6 ?
C10 C11 H11A . . 109.6 ?
C12 C11 H11B . . 109.6 ?
C10 C11 H11B . . 109.6 ?
H11A C11 H11B . . 108.1 ?
N2 C12 C11 . . 113.4(2) ?
N2 C12 H12A . . 108.9 ?
C11 C12 H12A . . 108.9 ?
N2 C12 H12B . . 108.9 ?
C11 C12 H12B . . 108.9 ?
H12A C12 H12B . . 107.7 ?
N2 C13 H13A . . 109.5 ?
N2 C13 H13B . . 109.5 ?
H13A C13 H13B . . 109.5 ?
N2 C13 H13C . . 109.5 ?
H13A C13 H13C . . 109.5 ?
H13B C13 H13C . . 109.5 ?
N2 C14 H14A . . 109.5 ?
N2 C14 H14B . . 109.5 ?
H14A C14 H14B . . 109.5 ?
N2 C14 H14C . . 109.5 ?
H14A C14 H14C . . 109.5 ?
H14B C14 H14C . . 109.5 ?
O3 Cu1 O4 . 3_676 167.29(7) ?
O3 Cu1 O1 . . 90.72(8) ?
O4 Cu1 O1 3_676 . 87.44(8) ?
O3 Cu1 O2 . 3_676 87.99(9) ?
O4 Cu1 O2 3_676 3_676 91.05(9) ?
O1 Cu1 O2 . 3_676 167.32(8) ?
O3 Cu1 Cl1 . . 96.96(6) ?
O4 Cu1 Cl1 3_676 . 95.74(6) ?
O1 Cu1 Cl1 . . 97.38(6) ?
O2 Cu1 Cl1 3_676 . 95.30(6) ?
O3 Cu1 Cu1 . 3_676 83.76(6) ?
O4 Cu1 Cu1 3_676 3_676 83.56(6) ?
O1 Cu1 Cu1 . 3_676 85.02(6) ?
O2 Cu1 Cu1 3_676 3_676 82.30(6) ?
Cl1 Cu1 Cu1 . 3_676 177.48(2) ?
C14 N2 C13 . . 112.6(2) ?
C14 N2 C12 . . 114.4(2) ?
C13 N2 C12 . . 111.5(2) ?
C14 N2 H2 . . 105.9 ?
C13 N2 H2 . . 105.9 ?
C12 N2 H2 . . 105.9 ?
C1 O1 Cu1 . . 121.88(17) ?
C1 O2 Cu1 . 3_676 124.78(16) ?
C3 O3 Cu1 . . 123.36(16) ?
C3 O4 Cu1 . 3_676 123.53(16) ?
C5B O5 H5 . . 109(3) ?
C5 O5 H5 . . 106(3) ?
C10 O6 H6 . . 109.5 ?

loop_
_geom_bond_atom_site_label_1
_geom_bond_atom_site_label_2
_geom_bond_site_symmetry_2
_geom_bond_distance
_geom_bond_publ_flag
C1 O1 . 1.258(3) ?
C1 O2 . 1.262(3) ?
C1 C2 . 1.506(4) ?
C2 H2A . 0.9800 ?
C2 H2B . 0.9800 ?
C2 H2C . 0.9800 ?
C3 O3 . 1.259(3) ?
C3 O4 . 1.262(3) ?
C3 C4 . 1.509(3) ?
C4 H4A . 0.9800 ?
C4 H4B . 0.9800 ?
C4 H4C . 0.9800 ?
N1 C7 . 1.465(4) ?
N1 C9 . 1.489(4) ?
N1 C8 . 1.508(4) ?
N1 H1 . 0.9300 ?
C5 O5 . 1.399(4) ?
C5 C6 . 1.522(6) ?
C5 H5A . 0.9900 ?
C5 H5B . 0.9900 ?
C6 C7 . 1.505(5) ?
C6 H6A . 0.9900 ?
C6 H6B . 0.9900 ?
N1B C7 . 1.412(13) ?
N1B C8 . 1.469(12) ?
N1B C9 . 1.538(12) ?
N1B H1B . 0.9300 ?
C6B C7 . 1.435(18) ?
C6B C5B . 1.49(3) ?
C6B H6B1 . 0.9900 ?
C6B H6B2 . 0.9900 ?
C5B O5 . 1.374(18) ?
C5B H5B1 . 0.9900 ?
C5B H5B2 . 0.9900 ?
C7 H7C . 0.9900 ?
C7 H7D . 0.9900 ?
C7 H7A . 0.9902 ?
C7 H7B . 0.9902 ?
C8 H8D . 0.9800 ?
C8 H8E . 0.9800 ?
C8 H8F . 0.9800 ?
C8 H8A . 0.9804 ?
C8 H8B . 0.9801 ?
C8 H8C . 0.9821 ?
C9 H9D . 0.9800 ?
C9 H9E . 0.9800 ?
C9 H9F . 0.9800 ?
C9 H9A . 0.9799 ?
C9 H9B . 0.9824 ?
C9 H9C . 0.9805 ?
C10 O6 . 1.421(4) ?
C10 C11 . 1.531(4) ?
C10 H10A . 0.9900 ?
C10 H10B . 0.9900 ?
C11 C12 . 1.522(4) ?
C11 H11A . 0.9900 ?
C11 H11B . 0.9900 ?
C12 N2 . 1.506(4) ?
C12 H12A . 0.9900 ?
C12 H12B . 0.9900 ?
C13 N2 . 1.493(4) ?
C13 H13A . 0.9800 ?
C13 H13B . 0.9800 ?
C13 H13C . 0.9800 ?
C14 N2 . 1.475(4) ?
C14 H14A . 0.9800 ?
C14 H14B . 0.9800 ?
C14 H14C . 0.9800 ?
Cl1 Cu1 . 2.4800(9) ?
Cu1 O3 . 1.9712(18) ?
Cu1 O4 3_676 1.9714(18) ?
Cu1 O1 . 1.9762(19) ?
Cu1 O2 3_676 1.9809(19) ?
Cu1 Cu1 3_676 2.6793(8) ?
N2 H2 . 0.9300 ?
O2 Cu1 3_676 1.9809(19) ?
O4 Cu1 3_676 1.9714(18) ?
O5 H5 . 0.837(19) ?
O6 H6 . 0.8400 ?

loop_
_geom_hbond_atom_site_label_D
_geom_hbond_atom_site_label_H
_geom_hbond_atom_site_label_A
_geom_hbond_site_symmetry_A
_geom_hbond_distance_DH
_geom_hbond_distance_HA
_geom_hbond_distance_DA
_geom_hbond_angle_DHA
N1 H1 Cl2 . 0.93 2.15 3.072(3) 169
N1B H1B Cl1 2_646 0.93 2.53 3.404(13) 156
N2 H2 Cl1 . 0.93 2.16 3.074(2) 166
O5 H5 O6 3_666 0.837(19) 1.99(2) 2.810(3) 166(4)
O6 H6 Cl2 4_475 0.84 2.25 3.082(2) 173

loop_
_geom_torsion_atom_site_label_1
_geom_torsion_atom_site_label_2
_geom_torsion_atom_site_label_3
_geom_torsion_atom_site_label_4
_geom_torsion_site_symmetry_1
_geom_torsion_site_symmetry_2
_geom_torsion_site_symmetry_3
_geom_torsion_site_symmetry_4
_geom_torsion
_geom_torsion_publ_flag
O5 C5 C6 C7 . . . . -175.3(3) ?
C7 C6B C5B O5 . . . . -172.2(12) ?
C8 N1B C7 C6B . . . . 45.4(17) ?
C9 N1B C7 C6B . . . . 175.1(11) ?
C8 N1B C7 N1 . . . . -66.4(10) ?
C9 N1B C7 N1 . . . . 63.3(8) ?
C8 N1B C7 C6 . . . . 14.5(14) ?
C9 N1B C7 C6 . . . . 144.3(5) ?
C5B C6B C7 N1B . . . . -155.9(14) ?
C5B C6B C7 N1 . . . . -114.2(15) ?
C5B C6B C7 C6 . . . . -59.1(19) ?
C9 N1 C7 N1B . . . . -67.2(9) ?
C8 N1 C7 N1B . . . . 57.9(9) ?
C9 N1 C7 C6B . . . . -162.1(11) ?
C8 N1 C7 C6B . . . . -37.0(12) ?
C9 N1 C7 C6 . . . . 175.5(3) ?
C8 N1 C7 C6 . . . . -59.4(4) ?
C5 C6 C7 N1B . . . . 151.0(7) ?
C5 C6 C7 C6B . . . . 49.7(18) ?
C5 C6 C7 N1 . . . . -173.2(3) ?
C7 N1B C8 N1 . . . . 66.6(10) ?
C9 N1B C8 N1 . . . . -64.3(8) ?
C7 N1 C8 N1B . . . . -57.1(9) ?
C9 N1 C8 N1B . . . . 69.1(9) ?
C7 N1 C9 N1B . . . . 62.5(9) ?
C8 N1 C9 N1B . . . . -65.1(9) ?
C7 N1B C9 N1 . . . . -67.1(9) ?
C8 N1B C9 N1 . . . . 68.0(9) ?
O6 C10 C11 C12 . . . . 69.3(3) ?
C10 C11 C12 N2 . . . . -159.0(2) ?
C11 C12 N2 C14 . . . . -53.9(3) ?
C11 C12 N2 C13 . . . . 75.3(3) ?
O2 C1 O1 Cu1 . . . . -7.1(4) ?
C2 C1 O1 Cu1 . . . . 172.3(2) ?
O3 Cu1 O1 C1 . . . . 86.9(2) ?
O4 Cu1 O1 C1 3_676 . . . -80.6(2) ?
O2 Cu1 O1 C1 3_676 . . . 2.8(5) ?
Cl1 Cu1 O1 C1 . . . . -176.03(19) ?
Cu1 Cu1 O1 C1 3_676 . . . 3.18(19) ?
O1 C1 O2 Cu1 . . . 3_676 7.4(4) ?
C2 C1 O2 Cu1 . . . 3_676 -172.0(2) ?
O4 C3 O3 Cu1 . . . . 3.2(4) ?
C4 C3 O3 Cu1 . . . . -176.89(18) ?
O4 Cu1 O3 C3 3_676 . . . -5.5(5) ?
O1 Cu1 O3 C3 . . . . -87.0(2) ?
O2 Cu1 O3 C3 3_676 . . . 80.3(2) ?
Cl1 Cu1 O3 C3 . . . . 175.4(2) ?
Cu1 Cu1 O3 C3 3_676 . . . -2.1(2) ?
O3 C3 O4 Cu1 . . . 3_676 -2.1(4) ?
C4 C3 O4 Cu1 . . . 3_676 177.95(17) ?
C6B C5B O5 C5 . . . . 54.7(17) ?
C6 C5 O5 C5B . . . . -51.9(17) ?
